data_1531952
loop_
_publ_author_name
'Penin, N.'
'Touboul, M.'
'Seguin, L.'
'Gerand, B.'
'Nowogrocki, G.'

_publ_section_title
;
 Crystal structure of a new form of Cs (B5 O6 (O H)4) * 2(H2 O) and
 thermal behavior of M (B5 O6 (O H)4) * 2(H2 O) (M = Cs, Rb, Tl)
;
_journal_name_full 'Journal of Alloys Compd.'
_journal_page_first 97
_journal_page_last 109
_journal_volume 334
_journal_year 2002
_chemical_formula_sum 'B5 Cs H8 O12'
_chemical_name_systematic 'Cs (B5 O6 (O H)4) (H2 O)2'
_space_group_IT_number 15
_symmetry_space_group_name_Hall '-C 2yc'
_symmetry_space_group_name_H-M 'C 1 2/c 1'
_cell_angle_alpha 90
_cell_angle_beta 93
_cell_angle_gamma 90
_cell_formula_units_Z 4
_cell_length_a 8.16
_cell_length_b 12.14
_cell_length_c 11.86
_cell_volume 1173.270
_citation_journal_id_ASTM JALCEU
_cod_data_source_file Penin_JALCEU_2002_409.cif
_cod_data_source_block H8B5Cs1O12
_cod_original_cell_volume 1173.27
_cod_original_formula_sum 'H8 B5 Cs1 O12'
_cod_database_code 1531952

loop_
_symmetry_equiv_pos_as_xyz
x,y,z
-x,y,-z+1/2
-x,-y,-z
x,-y,z-1/2
x+1/2,y+1/2,z
-x+1/2,y+1/2,-z+1/2
-x+1/2,-y+1/2,-z
x+1/2,-y+1/2,z-1/2

loop_
_atom_site_label
_atom_site_type_symbol
_atom_site_fract_x
_atom_site_fract_y
_atom_site_fract_z
_atom_site_occupancy
_atom_site_U_iso_or_equiv
H2 H+1 0.302 0.495 0.262 1 0.0
O6 O-2 0.2752 0.449 0.2936 1 0.0
O2 O-2 0.59 0.2112 0.6736 1 0.0
O4 O-2 0.283 0.4429 0.5188 1 0.0
O5 O-2 0.6383 0.1434 0.489 1 0.0
B3 B+3 0.5662 0.2141 0.5597 1 0.0
O3 O-2 0.3822 0.355 0.6849 1 0.0
B2 B+3 0.3781 0.3634 0.5705 1 0.0
O1 O-2 0.4652 0.2922 0.5058 1 0.0
H4 H+1 0.664 0.087 0.523 1 0.0
H3 H+1 0.28 0.433 0.45 1 0.0
H1 H+1 0.23 0.42 0.25 1 0.0
Cs1 Cs+1 0.5 0.2093 0.25 1 0.0
B1 B+3 0.5 0.2838 0.75 1 0.0
